data_4301534
loop_
_publ_author_name
'Florian Kraus'
'J\"urgen C. Aschenbrenner'
'T. Klamroth'
'Nikolaus Korber'

_publ_contact_author_address
;
Institut f\"ur Anorganische Chemie
Universit\"at Regensburg
Universit\"atsstrasse 31
93053 Regensburg
GERMANY
;
_publ_contact_author_email nikolaus.korber@chemie.uni-regensburg.de
_publ_contact_author_fax '+49 941 9431812'
_publ_contact_author_name 'Nikolaus Korber'
_publ_contact_author_phone '+49 941 9434448'
_publ_section_title
;
Hydrogen Polyphosphides P3H23- and P3H32-: Synthesis and Crystal
Structure of K3(P3H2).2.3NH3, Rb3(P3H2).NH3,
[Rb(18-crown-6)]2(P3H3).7.5NH3, and [Cs(18-crown-6)]2(P3H3).7NH3
;
_journal_name_full 'Inorganic Chemistry'
_journal_page_first 1911
_journal_page_last 1919
_journal_paper_doi 10.1021/ic8014546
_journal_volume 48
_journal_year 2009
_chemical_formula_moiety '2 (Rb C12H24O6 +), (P3H3 2-), 7.5(H3N)'
_chemical_formula_sum 'C24 H73.5 N7.5 O12 P3 Rb2'
_chemical_formula_weight 923.25
_chemical_melting_point ?
_chemical_name_systematic
; 
Bis(rubidium 18-crown-6) catena-trihydrogentriphosphide ammonia(1/7.5) 
;
_space_group_IT_number 5
_symmetry_cell_setting monoclinic
_symmetry_Int_Tables_number 5
_symmetry_space_group_name_Hall 'C 2y'
_symmetry_space_group_name_H-M 'C 1 2 1'
_atom_sites_solution_hydrogens geom
_atom_sites_solution_primary direct
_atom_sites_solution_secondary difmap
_audit_creation_method SHELXL-97
_cell_angle_alpha 90.00
_cell_angle_beta 97.319(8)
_cell_angle_gamma 90.00
_cell_formula_units_Z 4
_cell_length_a 33.989(2)
_cell_length_b 10.0683(5)
_cell_length_c 13.4933(9)
_cell_measurement_reflns_used 8000
_cell_measurement_temperature 123(2)
_cell_measurement_theta_max 25.93
_cell_measurement_theta_min 2.06
_cell_volume 4579.9(5)
_computing_cell_refinement IPDS
_computing_data_collection 'IPDS (Stoe & Cie, 1998)'
_computing_data_reduction IPDS
_computing_molecular_graphics 'Diamond V 2.1e'
_computing_publication_material 'CIFTAB in SHELXL 97'
_computing_structure_refinement 'SHELXL-97 (Sheldrick, 1997)'
_computing_structure_solution 'SHELXS-97 (Sheldrick, 1990)'
_diffrn_ambient_temperature 123(2)
_diffrn_measured_fraction_theta_full 0.973
_diffrn_measured_fraction_theta_max 0.973
_diffrn_measurement_device_type 'Stoe Imaging Plate Diffraction System'
_diffrn_measurement_method Phi
_diffrn_radiation_monochromator graphite
_diffrn_radiation_probe x-ray
_diffrn_radiation_source 'fine-focus sealed tube'
_diffrn_radiation_type MoK\a
_diffrn_radiation_wavelength 0.71073
_diffrn_reflns_av_R_equivalents 0.0417
_diffrn_reflns_av_sigmaI/netI 0.0429
_diffrn_reflns_limit_h_max 41
_diffrn_reflns_limit_h_min -41
_diffrn_reflns_limit_k_max 11
_diffrn_reflns_limit_k_min -11
_diffrn_reflns_limit_l_max 16
_diffrn_reflns_limit_l_min -16
_diffrn_reflns_number 19620
_diffrn_reflns_theta_full 25.93
_diffrn_reflns_theta_max 25.93
_diffrn_reflns_theta_min 2.06
_diffrn_source_type 'Stoe IPDS I'
_diffrn_standards_decay_% 0
_diffrn_standards_interval_count 0
_diffrn_standards_interval_time 0
_diffrn_standards_number 0
_exptl_absorpt_coefficient_mu 2.296
_exptl_absorpt_correction_T_max 0.813
_exptl_absorpt_correction_T_min 0.437
_exptl_absorpt_correction_type empirical
_exptl_absorpt_process_details 'DELrefABS in PLATON'
_exptl_crystal_colour yellow
_exptl_crystal_density_diffrn 1.339
_exptl_crystal_density_meas ?
_exptl_crystal_density_method .
_exptl_crystal_description plate
_exptl_crystal_F_000 1940
_exptl_crystal_size_max 0.4
_exptl_crystal_size_mid 0.2
_exptl_crystal_size_min 0.1
_refine_diff_density_max 0.301
_refine_diff_density_min -0.336
_refine_diff_density_rms 0.055
_refine_ls_abs_structure_details 'Flack H D (1983), Acta Cryst. A39, 876-881'
_refine_ls_abs_structure_Flack 0.020(4)
_refine_ls_extinction_coef 0
_refine_ls_extinction_method none
_refine_ls_goodness_of_fit_ref 0.996
_refine_ls_hydrogen_treatment mixed
_refine_ls_matrix_type full
_refine_ls_number_parameters 535
_refine_ls_number_reflns 8615
_refine_ls_number_restraints 11
_refine_ls_restrained_S_all 0.996
_refine_ls_R_factor_all 0.0289
_refine_ls_R_factor_gt 0.0266
_refine_ls_shift/su_max 0.003
_refine_ls_shift/su_mean 0.000
_refine_ls_structure_factor_coef Fsqd
_refine_ls_weighting_details 'calc w=1/[\s^2^(Fo^2^)+(0.0409P)^2^+0.0000P] where P=(Fo^2^+2Fc^2^)/3'
_refine_ls_weighting_scheme calc
_refine_ls_wR_factor_gt 0.0615
_refine_ls_wR_factor_ref 0.0648
_reflns_number_gt 8067
_reflns_number_total 8615
_reflns_threshold_expression >2sigma(I)
_cod_data_source_file ic8014546_si_002_4.cif
_cod_data_source_block (Rb(18C6))2(P3H3)(NH3)7.5
_cod_depositor_comments
;
The following automatic conversions were performed:

'_chemical_melting_point' value 'not measured' was changed to '?' -
the value is undefined or not given.

Automatic conversion script
Id: cif_fix_values 1646 2011-03-28 12:23:43Z adriana 
;
_cod_original_sg_symbol_H-M 'C 2'
_cod_original_formula_sum 'C24 H73.50 N7.50 O12 P3 Rb2'
_cod_database_code 4301534

loop_
_symmetry_equiv_pos_as_xyz
'x, y, z'
'-x, y, -z'
'x+1/2, y+1/2, z'
'-x+1/2, y+1/2, -z'

loop_
_atom_site_label
_atom_site_type_symbol
_atom_site_fract_x
_atom_site_fract_y
_atom_site_fract_z
_atom_site_U_iso_or_equiv
_atom_site_adp_type
_atom_site_occupancy
_atom_site_symmetry_multiplicity
_atom_site_calc_flag
_atom_site_refinement_flags
_atom_site_disorder_assembly
_atom_site_disorder_group
Rb1 Rb 0.859672(7) 0.42197(3) 0.547242(17) 0.02461(6) Uani 1 1 d . . .
Rb2 Rb 0.877230(7) 0.09646(3) 0.088724(17) 0.02492(7) Uani 1 1 d . . .
P1 P 0.80275(2) 0.42051(12) 0.30072(6) 0.03987(19) Uani 1 1 d . . .
H1 H 0.8047(9) 0.325(3) 0.325(2) 0.021(7) Uiso 1 1 d . . .
P2 P 0.85947(2) 0.39199(8) 0.24001(5) 0.03126(18) Uani 1 1 d . . .
H2 H 0.8558(13) 0.507(4) 0.183(3) 0.056(12) Uiso 1 1 d . . .
P3 P 0.91262(2) 0.45008(9) 0.34039(6) 0.0360(2) Uani 1 1 d . . .
H3 H 0.9347(16) 0.331(6) 0.320(4) 0.087(17) Uiso 1 1 d . . .
O1 O 0.92955(6) 0.56683(19) 0.66118(14) 0.0265(4) Uani 1 1 d . . .
O2 O 0.94027(6) 0.2892(2) 0.63733(14) 0.0289(4) Uani 1 1 d . . .
O3 O 0.87236(6) 0.13188(19) 0.56493(15) 0.0299(4) Uani 1 1 d . . .
O4 O 0.79696(5) 0.2222(2) 0.59974(13) 0.0248(4) Uani 1 1 d . . .
O5 O 0.78381(6) 0.4939(2) 0.62556(14) 0.0263(4) Uani 1 1 d . . .
O6 O 0.85322(5) 0.64732(19) 0.70297(13) 0.0241(4) Uani 1 1 d . . .
C1 C 0.96692(8) 0.5014(3) 0.6874(2) 0.0314(6) Uani 1 1 d . . .
H1A H 0.9692 0.4699 0.7574 0.038 Uiso 1 1 calc R . .
H1B H 0.9889 0.5642 0.6814 0.038 Uiso 1 1 calc R . .
C2 C 0.96941(8) 0.3858(3) 0.6182(2) 0.0316(7) Uani 1 1 d . . .
H2A H 0.9644 0.4159 0.5479 0.038 Uiso 1 1 calc R . .
H2B H 0.9962 0.3460 0.6295 0.038 Uiso 1 1 calc R . .
C3 C 0.94165(9) 0.1745(3) 0.5762(2) 0.0319(7) Uani 1 1 d . . .
H3A H 0.9682 0.1329 0.5891 0.038 Uiso 1 1 calc R . .
H3B H 0.9370 0.2003 0.5048 0.038 Uiso 1 1 calc R . .
C4 C 0.91071(9) 0.0773(3) 0.5985(2) 0.0322(6) Uani 1 1 d . . .
H4A H 0.9142 -0.0078 0.5638 0.039 Uiso 1 1 calc R . .
H4B H 0.9132 0.0599 0.6712 0.039 Uiso 1 1 calc R . .
C5 C 0.84071(9) 0.0422(3) 0.5792(2) 0.0301(6) Uani 1 1 d . . .
H5A H 0.8415 0.0209 0.6511 0.036 Uiso 1 1 calc R . .
H5B H 0.8438 -0.0416 0.5426 0.036 Uiso 1 1 calc R . .
C6 C 0.80171(9) 0.1060(3) 0.5414(2) 0.0305(6) Uani 1 1 d . . .
H6A H 0.8012 0.1304 0.4702 0.037 Uiso 1 1 calc R . .
H6B H 0.7797 0.0430 0.5471 0.037 Uiso 1 1 calc R . .
C7 C 0.75855(8) 0.2809(3) 0.5733(2) 0.0302(6) Uani 1 1 d . . .
H7A H 0.7375 0.2147 0.5800 0.036 Uiso 1 1 calc R . .
H7B H 0.7557 0.3121 0.5032 0.036 Uiso 1 1 calc R . .
C8 C 0.75487(8) 0.3964(3) 0.6428(2) 0.0288(6) Uani 1 1 d . . .
H8A H 0.7279 0.4350 0.6301 0.035 Uiso 1 1 calc R . .
H8B H 0.7594 0.3660 0.7131 0.035 Uiso 1 1 calc R . .
C9 C 0.78327(8) 0.6067(3) 0.69031(18) 0.0258(5) Uani 1 1 d . . .
H9A H 0.7884 0.5781 0.7610 0.031 Uiso 1 1 calc R . .
H9B H 0.7570 0.6503 0.6795 0.031 Uiso 1 1 calc R . .
C10 C 0.81499(8) 0.7024(3) 0.6672(2) 0.0257(6) Uani 1 1 d . . .
H10A H 0.8129 0.7175 0.5942 0.031 Uiso 1 1 calc R . .
H10B H 0.8116 0.7887 0.7002 0.031 Uiso 1 1 calc R . .
C11 C 0.88453(8) 0.7391(3) 0.6894(2) 0.0268(6) Uani 1 1 d . . .
H11A H 0.8814 0.8215 0.7277 0.032 Uiso 1 1 calc R . .
H11B H 0.8834 0.7627 0.6179 0.032 Uiso 1 1 calc R . .
C12 C 0.92386(9) 0.6752(3) 0.7255(2) 0.0285(6) Uani 1 1 d . . .
H12A H 0.9455 0.7406 0.7244 0.034 Uiso 1 1 calc R . .
H12B H 0.9240 0.6432 0.7949 0.034 Uiso 1 1 calc R . .
O7 O 0.86680(5) 0.2755(2) -0.09203(13) 0.0260(4) Uani 1 1 d . . .
O8 O 0.83128(5) 0.0191(2) -0.13215(14) 0.0251(4) Uani 1 1 d . . .
O9 O 0.85348(6) -0.18139(19) 0.01373(13) 0.0247(4) Uani 1 1 d . . .
O10 O 0.92999(6) -0.1681(2) 0.12883(14) 0.0300(4) Uani 1 1 d . . .
O11 O 0.96399(5) 0.0848(2) 0.17639(14) 0.0289(4) Uani 1 1 d . . .
O12 O 0.94314(5) 0.2788(2) 0.02237(13) 0.0242(4) Uani 1 1 d . . .
C13 C 0.84197(8) 0.2421(3) -0.18244(19) 0.0282(6) Uani 1 1 d . . .
H13A H 0.8583 0.2050 -0.2316 0.034 Uiso 1 1 calc R . .
H13B H 0.8284 0.3227 -0.2116 0.034 Uiso 1 1 calc R . .
C14 C 0.81174(8) 0.1414(3) -0.1594(2) 0.0292(6) Uani 1 1 d . . .
H14A H 0.7978 0.1736 -0.1039 0.035 Uiso 1 1 calc R . .
H14B H 0.7918 0.1280 -0.2188 0.035 Uiso 1 1 calc R . .
C15 C 0.80417(7) -0.0791(3) -0.10331(18) 0.0260(5) Uani 1 1 d . . .
H15A H 0.7830 -0.0963 -0.1592 0.031 Uiso 1 1 calc R . .
H15B H 0.7917 -0.0470 -0.0454 0.031 Uiso 1 1 calc R . .
C16 C 0.82693(8) -0.2034(3) -0.0764(2) 0.0259(6) Uani 1 1 d . . .
H16A H 0.8084 -0.2767 -0.0663 0.031 Uiso 1 1 calc R . .
H16B H 0.8422 -0.2288 -0.1312 0.031 Uiso 1 1 calc R . .
C17 C 0.87773(9) -0.2952(3) 0.0386(2) 0.0281(6) Uani 1 1 d . . .
H17A H 0.8955 -0.3101 -0.0131 0.034 Uiso 1 1 calc R . .
H17B H 0.8609 -0.3749 0.0418 0.034 Uiso 1 1 calc R . .
C18 C 0.90206(9) -0.2718(3) 0.1388(2) 0.0309(6) Uani 1 1 d . . .
H18A H 0.8845 -0.2464 0.1887 0.037 Uiso 1 1 calc R . .
H18B H 0.9162 -0.3543 0.1619 0.037 Uiso 1 1 calc R . .
C19 C 0.95319(10) -0.1396(4) 0.2226(2) 0.0378(7) Uani 1 1 d . . .
H19A H 0.9664 -0.2214 0.2505 0.045 Uiso 1 1 calc R . .
H19B H 0.9359 -0.1060 0.2707 0.045 Uiso 1 1 calc R . .
C20 C 0.98364(9) -0.0369(3) 0.2060(2) 0.0350(7) Uani 1 1 d . . .
H20A H 1.0019 -0.0232 0.2683 0.042 Uiso 1 1 calc R . .
H20B H 0.9994 -0.0672 0.1534 0.042 Uiso 1 1 calc R . .
C21 C 0.99124(8) 0.1799(3) 0.1458(2) 0.0295(6) Uani 1 1 d . . .
H21A H 1.0042 0.1433 0.0901 0.035 Uiso 1 1 calc R . .
H21B H 1.0121 0.1996 0.2021 0.035 Uiso 1 1 calc R . .
C22 C 0.96924(8) 0.3059(3) 0.1124(2) 0.0292(6) Uani 1 1 d . . .
H22A H 0.9537 0.3372 0.1652 0.035 Uiso 1 1 calc R . .
H22B H 0.9883 0.3764 0.1001 0.035 Uiso 1 1 calc R . .
C23 C 0.92224(9) 0.3967(3) -0.0123(2) 0.0297(6) Uani 1 1 d . . .
H23A H 0.9414 0.4685 -0.0215 0.036 Uiso 1 1 calc R . .
H23B H 0.9052 0.4267 0.0376 0.036 Uiso 1 1 calc R . .
C24 C 0.89705(9) 0.3673(3) -0.1104(2) 0.0288(6) Uani 1 1 d . . .
H24A H 0.8849 0.4503 -0.1395 0.035 Uiso 1 1 calc R . .
H24B H 0.9137 0.3287 -0.1583 0.035 Uiso 1 1 calc R . .
N1 N 0.84918(11) 0.7301(5) 0.4069(3) 0.0560(9) Uani 1 1 d D . .
H4 H 0.8380(10) 0.648(4) 0.381(2) 0.027(8) Uiso 1 1 d D . .
H5 H 0.8723(11) 0.689(4) 0.396(3) 0.038(10) Uiso 1 1 d D . .
H6 H 0.845(2) 0.781(7) 0.355(5) 0.12(3) Uiso 1 1 d D . .
N2 N 0.79008(8) 0.1116(4) 0.1231(2) 0.0468(8) Uani 1 1 d . . .
H2C H 0.7858(3) 0.185(3) 0.151(2) 0.070 Uiso 1 1 calc R . .
H2D H 0.7849(3) 0.048(3) 0.160(2) 0.070 Uiso 1 1 calc R . .
H2E H 0.7755(4) 0.106(3) 0.0676(16) 0.070 Uiso 1 1 calc R . .
N3 N 0.92439(9) -0.0340(4) -0.1000(3) 0.0431(7) Uani 1 1 d . . .
H7 H 0.9335(16) -0.070(7) -0.042(4) 0.086(17) Uiso 1 1 d . . .
H8 H 0.8976(16) -0.045(5) -0.104(3) 0.072(14) Uiso 1 1 d . . .
H9 H 0.9337(15) 0.058(5) -0.103(4) 0.068(15) Uiso 1 1 d . . .
N4 N 0.87410(17) 0.0545(4) 0.3195(3) 0.0826(16) Uani 1 1 d . . .
H4C H 0.8736(15) 0.127(3) 0.3470(14) 0.124 Uiso 1 1 calc R . .
H4D H 0.8938(11) 0.013(5) 0.3437(13) 0.124 Uiso 1 1 calc R . .
H4E H 0.8541(12) 0.013(5) 0.3276(5) 0.124 Uiso 1 1 calc R . .
N5 N 0.78263(9) 0.7402(4) 0.1395(3) 0.0485(8) Uani 1 1 d D . .
H10 H 0.7864(12) 0.693(4) 0.197(3) 0.052(12) Uiso 1 1 d D . .
H11 H 0.8024(14) 0.779(5) 0.130(3) 0.062(14) Uiso 1 1 d D . .
N6 N 0.78967(9) 0.4468(3) -0.0025(3) 0.0431(7) Uani 1 1 d D . .
H13 H 0.8110(12) 0.418(5) -0.019(3) 0.056(12) Uiso 1 1 d D . .
H14 H 0.7778(16) 0.381(5) -0.033(4) 0.083(18) Uiso 1 1 d D . .
H15 H 0.787(3) 0.415(9) 0.060(5) 0.17(3) Uiso 1 1 d D . .
N7 N 0.95116(15) 0.7590(5) 0.4726(3) 0.0740(12) Uani 1 1 d D . .
H16 H 0.9360(17) 0.726(6) 0.522(4) 0.10(2) Uiso 1 1 d D . .
H17 H 0.9462(19) 0.679(6) 0.414(5) 0.11(2) Uiso 1 1 d D . .
H18 H 0.980(2) 0.805(10) 0.467(8) 0.21(5) Uiso 1 1 d D . .
N8 N 1.0000 -0.3187(5) 0.0000 0.0758(17) Uani 1 2 d S . .

loop_
_atom_site_aniso_label
_atom_site_aniso_U_11
_atom_site_aniso_U_22
_atom_site_aniso_U_33
_atom_site_aniso_U_23
_atom_site_aniso_U_13
_atom_site_aniso_U_12
Rb1 0.02357(11) 0.02412(14) 0.02610(11) -0.00236(10) 0.00305(8) 0.00008(10)
Rb2 0.02444(12) 0.02561(15) 0.02496(11) -0.00038(11) 0.00413(8) -0.00036(11)
P1 0.0277(3) 0.0586(6) 0.0326(4) 0.0002(4) 0.0011(3) -0.0027(4)
P2 0.0344(4) 0.0351(5) 0.0247(3) -0.0029(3) 0.0051(3) -0.0050(3)
P3 0.0276(3) 0.0513(6) 0.0287(3) 0.0020(3) 0.0024(3) 0.0041(3)
O1 0.0266(9) 0.0218(12) 0.0295(9) -0.0023(7) -0.0022(7) 0.0006(7)
O2 0.0256(10) 0.0306(13) 0.0309(10) 0.0003(8) 0.0049(8) 0.0011(8)
O3 0.0341(11) 0.0190(12) 0.0359(10) 0.0028(7) 0.0018(8) 0.0018(8)
O4 0.0267(9) 0.0188(11) 0.0273(9) -0.0017(7) -0.0021(7) -0.0013(7)
O5 0.0255(10) 0.0268(11) 0.0276(9) -0.0031(8) 0.0072(7) -0.0013(8)
O6 0.0237(9) 0.0213(10) 0.0267(9) 0.0004(7) 0.0012(7) 0.0002(7)
C1 0.0228(13) 0.0311(18) 0.0385(15) 0.0029(13) -0.0032(11) -0.0015(12)
C2 0.0215(13) 0.038(2) 0.0353(15) 0.0035(12) 0.0029(11) 0.0012(11)
C3 0.0313(15) 0.0327(19) 0.0320(14) 0.0006(12) 0.0057(11) 0.0096(12)
C4 0.0368(15) 0.0265(18) 0.0327(13) 0.0031(12) 0.0019(11) 0.0105(12)
C5 0.0395(16) 0.0198(15) 0.0305(14) 0.0009(11) 0.0019(12) -0.0005(12)
C6 0.0368(14) 0.0226(16) 0.0306(13) -0.0056(12) -0.0013(10) -0.0041(13)
C7 0.0251(13) 0.0297(17) 0.0334(14) 0.0035(12) -0.0059(11) -0.0026(11)
C8 0.0224(12) 0.0325(19) 0.0316(13) 0.0081(11) 0.0040(10) 0.0018(11)
C9 0.0262(12) 0.0258(16) 0.0253(11) -0.0054(11) 0.0035(9) 0.0070(12)
C10 0.0306(14) 0.0223(16) 0.0233(12) 0.0001(10) 0.0003(10) 0.0061(11)
C11 0.0313(14) 0.0216(16) 0.0271(13) 0.0021(10) 0.0025(10) -0.0035(11)
C12 0.0297(14) 0.0271(17) 0.0277(13) -0.0015(11) 0.0005(11) -0.0060(11)
O7 0.0266(9) 0.0268(11) 0.0240(9) 0.0032(7) 0.0008(7) -0.0024(8)
O8 0.0212(9) 0.0239(11) 0.0298(9) 0.0062(8) 0.0020(7) 0.0009(7)
O9 0.0260(9) 0.0215(11) 0.0260(9) -0.0009(7) 0.0014(7) -0.0011(7)
O10 0.0296(10) 0.0321(13) 0.0269(9) 0.0062(8) -0.0014(8) -0.0035(8)
O11 0.0246(9) 0.0268(11) 0.0350(9) 0.0015(9) 0.0028(7) -0.0009(9)
O12 0.0245(9) 0.0203(11) 0.0264(9) -0.0028(7) -0.0026(7) -0.0014(7)
C13 0.0323(14) 0.0279(17) 0.0225(12) 0.0069(11) -0.0037(10) 0.0017(12)
C14 0.0284(14) 0.0317(18) 0.0257(13) 0.0015(11) -0.0029(10) 0.0020(11)
C15 0.0236(11) 0.0282(15) 0.0254(11) 0.0021(12) 0.0007(9) -0.0026(12)
C16 0.0290(14) 0.0232(16) 0.0249(13) -0.0036(10) 0.0009(10) -0.0061(11)
C17 0.0296(14) 0.0221(16) 0.0329(14) 0.0030(11) 0.0046(11) 0.0000(11)
C18 0.0307(14) 0.0266(17) 0.0351(14) 0.0090(12) 0.0026(11) -0.0034(12)
C19 0.0386(17) 0.041(2) 0.0309(15) 0.0070(13) -0.0068(13) -0.0030(14)
C20 0.0263(14) 0.035(2) 0.0402(16) 0.0031(12) -0.0078(12) 0.0014(12)
C21 0.0233(13) 0.0357(19) 0.0285(14) 0.0011(12) -0.0013(11) -0.0052(12)
C22 0.0298(14) 0.0330(18) 0.0235(13) -0.0067(11) -0.0016(11) -0.0084(12)
C23 0.0285(13) 0.0225(18) 0.0371(14) -0.0011(11) 0.0007(11) -0.0014(11)
C24 0.0285(14) 0.0295(16) 0.0287(14) 0.0069(11) 0.0043(11) -0.0039(11)
N1 0.056(2) 0.065(3) 0.0479(19) -0.0124(18) 0.0099(15) 0.0046(19)
N2 0.0395(15) 0.053(2) 0.0511(15) -0.0226(15) 0.0193(12) -0.0120(15)
N3 0.0355(15) 0.046(2) 0.0512(18) -0.0073(14) 0.0193(13) -0.0054(13)
N4 0.166(5) 0.043(2) 0.0430(18) 0.0001(14) 0.029(2) -0.003(2)
N5 0.0318(15) 0.058(2) 0.059(2) 0.0139(16) 0.0173(13) 0.0020(14)
N6 0.0373(15) 0.032(2) 0.0600(19) -0.0028(13) 0.0047(13) 0.0013(12)
N7 0.089(3) 0.076(3) 0.061(2) 0.004(2) 0.025(2) -0.002(2)
N8 0.078(4) 0.037(3) 0.122(5) 0.000 0.046(4) 0.000

loop_
_atom_type_symbol
_atom_type_description
_atom_type_scat_dispersion_real
_atom_type_scat_dispersion_imag
_atom_type_scat_source
P P 0.1023 0.0942 'International Tables Vol C Tables 4.2.6.8 and 6.1.1.4'
Rb Rb -0.9393 2.9676 'International Tables Vol C Tables 4.2.6.8 and 6.1.1.4'
O O 0.0106 0.0060 'International Tables Vol C Tables 4.2.6.8 and 6.1.1.4'
N N 0.0061 0.0033 'International Tables Vol C Tables 4.2.6.8 and 6.1.1.4'
C C 0.0033 0.0016 'International Tables Vol C Tables 4.2.6.8 and 6.1.1.4'
H H 0.0000 0.0000 'International Tables Vol C Tables 4.2.6.8 and 6.1.1.4'

loop_
_geom_angle_atom_site_label_1
_geom_angle_atom_site_label_2
_geom_angle_atom_site_label_3
_geom_angle
_geom_angle_site_symmetry_1
_geom_angle_site_symmetry_3
_geom_angle_publ_flag
O3 Rb1 O5 109.47(6) . . ?
O3 Rb1 O1 109.70(5) . . ?
O5 Rb1 O1 110.99(5) . . ?
O3 Rb1 O4 55.55(5) . . ?
O5 Rb1 O4 54.89(5) . . ?
O1 Rb1 O4 135.89(5) . . ?
O3 Rb1 O6 133.32(5) . . ?
O5 Rb1 O6 56.58(5) . . ?
O1 Rb1 O6 55.01(5) . . ?
O4 Rb1 O6 102.13(5) . . ?
O3 Rb1 O2 55.88(6) . . ?
O5 Rb1 O2 135.36(5) . . ?
O1 Rb1 O2 54.69(5) . . ?
O4 Rb1 O2 103.16(5) . . ?
O6 Rb1 O2 100.43(5) . . ?
O3 Rb1 P3 93.40(4) . . ?
O5 Rb1 P3 144.08(4) . . ?
O1 Rb1 P3 85.23(4) . . ?
O4 Rb1 P3 132.38(4) . . ?
O6 Rb1 P3 124.24(4) . . ?
O2 Rb1 P3 80.37(4) . . ?
O3 Rb1 N1 152.90(7) . . ?
O5 Rb1 N1 86.88(7) . . ?
O1 Rb1 N1 82.64(7) . . ?
O4 Rb1 N1 130.84(7) . . ?
O6 Rb1 N1 73.67(6) . . ?
O2 Rb1 N1 125.95(7) . . ?
P3 Rb1 N1 62.85(6) . . ?
O3 Rb1 P1 97.19(4) . . ?
O5 Rb1 P1 86.68(4) . . ?
O1 Rb1 P1 139.30(4) . . ?
O4 Rb1 P1 84.51(4) . . ?
O6 Rb1 P1 123.06(4) . . ?
O2 Rb1 P1 133.47(4) . . ?
P3 Rb1 P1 62.624(18) . . ?
N1 Rb1 P1 61.30(6) . . ?
O3 Rb1 C10 141.88(6) . . ?
O5 Rb1 C10 40.29(6) . . ?
O1 Rb1 C10 75.43(6) . . ?
O4 Rb1 C10 93.64(6) . . ?
O6 Rb1 C10 22.57(5) . . ?
O2 Rb1 C10 122.92(5) . . ?
P3 Rb1 C10 124.67(5) . . ?
N1 Rb1 C10 63.55(7) . . ?
P1 Rb1 C10 101.82(4) . . ?
O3 Rb1 C3 39.71(7) . . ?
O5 Rb1 C3 142.29(6) . . ?
O1 Rb1 C3 75.01(6) . . ?
O4 Rb1 C3 93.98(6) . . ?
O6 Rb1 C3 122.17(6) . . ?
O2 Rb1 C3 21.96(6) . . ?
P3 Rb1 C3 71.66(5) . . ?
N1 Rb1 C3 130.53(8) . . ?
P1 Rb1 C3 113.46(5) . . ?
C10 Rb1 C3 144.44(6) . . ?
O3 Rb1 C6 39.84(6) . . ?
O5 Rb1 C6 74.84(6) . . ?
O1 Rb1 C6 142.80(6) . . ?
O4 Rb1 C6 21.58(6) . . ?
O6 Rb1 C6 123.46(6) . . ?
O2 Rb1 C6 94.42(6) . . ?
P3 Rb1 C6 111.91(5) . . ?
N1 Rb1 C6 134.46(8) . . ?
P1 Rb1 C6 76.07(5) . . ?
C10 Rb1 C6 114.62(7) . . ?
C3 Rb1 C6 79.50(7) . . ?
O3 Rb1 H4 140.8(6) . . ?
O5 Rb1 H4 86.7(6) . . ?
O1 Rb1 H4 96.2(6) . . ?
O4 Rb1 H4 121.3(6) . . ?
O6 Rb1 H4 85.6(6) . . ?
O2 Rb1 H4 132.9(6) . . ?
P3 Rb1 H4 59.0(6) . . ?
N1 Rb1 H4 14.4(6) . . ?
P1 Rb1 H4 46.8(6) . . ?
C10 Rb1 H4 72.0(6) . . ?
C3 Rb1 H4 130.5(6) . . ?
C6 Rb1 H4 121.0(6) . . ?
O7 Rb2 O11 110.26(5) . . ?
O7 Rb2 O9 106.33(5) . . ?
O11 Rb2 O9 107.25(6) . . ?
O7 Rb2 N2 94.38(8) . . ?
O11 Rb2 N2 148.63(7) . . ?
O9 Rb2 N2 82.84(7) . . ?
O7 Rb2 O12 55.26(5) . . ?
O11 Rb2 O12 55.71(5) . . ?
O9 Rb2 O12 127.97(5) . . ?
N2 Rb2 O12 139.45(8) . . ?
O7 Rb2 N4 149.52(8) . . ?
O11 Rb2 N4 76.33(11) . . ?
O9 Rb2 N4 99.43(8) . . ?
N2 Rb2 N4 72.69(12) . . ?
O12 Rb2 N4 118.56(10) . . ?
O7 Rb2 O10 129.50(5) . . ?
O11 Rb2 O10 53.82(6) . . ?
O9 Rb2 O10 54.17(5) . . ?
N2 Rb2 O10 123.03(8) . . ?
O12 Rb2 O10 97.50(5) . . ?
N4 Rb2 O10 79.14(9) . . ?
O7 Rb2 O8 54.10(5) . . ?
O11 Rb2 O8 132.19(5) . . ?
O9 Rb2 O8 53.47(5) . . ?
N2 Rb2 O8 77.94(6) . . ?
O12 Rb2 O8 98.95(5) . . ?
N4 Rb2 O8 142.46(10) . . ?
O10 Rb2 O8 98.45(5) . . ?
O7 Rb2 N3 69.35(8) . . ?
O11 Rb2 N3 75.67(7) . . ?
O9 Rb2 N3 62.11(7) . . ?
N2 Rb2 N3 133.06(8) . . ?
O12 Rb2 N3 65.92(7) . . ?
N4 Rb2 N3 139.19(11) . . ?
O10 Rb2 N3 60.40(7) . . ?
O8 Rb2 N3 56.54(7) . . ?
O7 Rb2 P2 87.42(4) . . ?
O11 Rb2 P2 92.00(4) . . ?
O9 Rb2 P2 149.99(4) . . ?
N2 Rb2 P2 69.36(6) . . ?
O12 Rb2 P2 81.86(4) . . ?
N4 Rb2 P2 62.30(7) . . ?
O10 Rb2 P2 134.36(4) . . ?
O8 Rb2 P2 126.89(4) . . ?
N3 Rb2 P2 147.12(6) . . ?
O7 Rb2 C23 39.70(6) . . ?
O11 Rb2 C23 75.54(6) . . ?
O9 Rb2 C23 136.65(6) . . ?
N2 Rb2 C23 117.77(9) . . ?
O12 Rb2 C23 21.91(6) . . ?
N4 Rb2 C23 122.44(9) . . ?
O10 Rb2 C23 119.17(6) . . ?
O8 Rb2 C23 91.75(5) . . ?
N3 Rb2 C23 77.70(8) . . ?
P2 Rb2 C23 69.68(5) . . ?
O7 Rb2 H7 83.3(11) . . ?
O11 Rb2 H7 65.2(10) . . ?
O9 Rb2 H7 59.6(11) . . ?
N2 Rb2 H7 139.5(10) . . ?
O12 Rb2 H7 69.5(11) . . ?
N4 Rb2 H7 124.6(11) . . ?
O10 Rb2 H7 46.2(11) . . ?
O8 Rb2 H7 68.0(10) . . ?
N3 Rb2 H7 14.7(11) . . ?
P2 Rb2 H7 150.1(11) . . ?
C23 Rb2 H7 85.4(11) . . ?
O7 Rb2 H8 67.4(9) . . ?
O11 Rb2 H8 90.0(10) . . ?
O9 Rb2 H8 51.8(10) . . ?
N2 Rb2 H8 118.1(10) . . ?
O12 Rb2 H8 77.6(10) . . ?
N4 Rb2 H8 143.1(9) . . ?
O10 Rb2 H8 65.4(9) . . ?
O8 Rb2 H8 42.6(9) . . ?
N3 Rb2 H8 15.0(9) . . ?
P2 Rb2 H8 153.7(10) . . ?
C23 Rb2 H8 85.5(10) . . ?
H7 Rb2 H8 25.5(12) . . ?
P2 P1 Rb1 87.24(3) . . ?
P2 P1 H1 88.3(18) . . ?
Rb1 P1 H1 73.0(16) . . ?
P3 P2 P1 115.18(4) . . ?
P3 P2 Rb2 112.05(4) . . ?
P1 P2 Rb2 121.38(4) . . ?
P3 P2 H2 97.5(17) . . ?
P1 P2 H2 94.5(18) . . ?
Rb2 P2 H2 111.8(18) . . ?
P2 P3 Rb1 90.24(3) . . ?
P2 P3 H3 94(2) . . ?
Rb1 P3 H3 114(2) . . ?
C12 O1 C1 112.7(2) . . ?
C12 O1 Rb1 121.29(15) . . ?
C1 O1 Rb1 121.05(16) . . ?
C3 O2 C2 111.8(2) . . ?
C3 O2 Rb1 102.22(15) . . ?
C2 O2 Rb1 103.26(15) . . ?
C4 O3 C5 112.5(2) . . ?
C4 O3 Rb1 121.43(17) . . ?
C5 O3 Rb1 121.86(16) . . ?
C6 O4 C7 111.3(2) . . ?
C6 O4 Rb1 106.13(16) . . ?
C7 O4 Rb1 107.95(16) . . ?
C8 O5 C9 112.5(2) . . ?
C8 O5 Rb1 122.13(16) . . ?
C9 O5 Rb1 118.99(14) . . ?
C10 O6 C11 111.2(2) . . ?
C10 O6 Rb1 101.10(14) . . ?
C11 O6 Rb1 105.37(15) . . ?
O1 C1 C2 108.7(2) . . ?
O1 C1 H1A 109.9 . . ?
C2 C1 H1A 109.9 . . ?
O1 C1 H1B 109.9 . . ?
C2 C1 H1B 109.9 . . ?
H1A C1 H1B 108.3 . . ?
O2 C2 C1 108.6(2) . . ?
O2 C2 Rb1 54.87(12) . . ?
C1 C2 Rb1 87.16(16) . . ?
O2 C2 H2A 110.0 . . ?
C1 C2 H2A 110.0 . . ?
Rb1 C2 H2A 71.4 . . ?
O2 C2 H2B 110.0 . . ?
C1 C2 H2B 110.0 . . ?
Rb1 C2 H2B 161.1 . . ?
H2A C2 H2B 108.4 . . ?
O2 C3 C4 109.8(2) . . ?
O2 C3 Rb1 55.82(13) . . ?
C4 C3 Rb1 85.58(16) . . ?
O2 C3 H3A 109.7 . . ?
C4 C3 H3A 109.7 . . ?
Rb1 C3 H3A 162.8 . . ?
O2 C3 H3B 109.7 . . ?
C4 C3 H3B 109.7 . . ?
Rb1 C3 H3B 72.3 . . ?
H3A C3 H3B 108.2 . . ?
O3 C4 C3 108.7(2) . . ?
O3 C4 H4A 110.0 . . ?
C3 C4 H4A 110.0 . . ?
O3 C4 H4B 110.0 . . ?
C3 C4 H4B 110.0 . . ?
H4A C4 H4B 108.3 . . ?
O3 C5 C6 109.2(2) . . ?
O3 C5 H5A 109.8 . . ?
C6 C5 H5A 109.8 . . ?
O3 C5 H5B 109.8 . . ?
C6 C5 H5B 109.8 . . ?
H5A C5 H5B 108.3 . . ?
O4 C6 C5 108.6(2) . . ?
O4 C6 Rb1 52.29(13) . . ?
C5 C6 Rb1 85.24(17) . . ?
O4 C6 H6A 110.0 . . ?
C5 C6 H6A 110.0 . . ?
Rb1 C6 H6A 75.7 . . ?
O4 C6 H6B 110.0 . . ?
C5 C6 H6B 110.0 . . ?
Rb1 C6 H6B 160.7 . . ?
H6A C6 H6B 108.3 . . ?
O4 C7 C8 107.9(2) . . ?
O4 C7 H7A 110.1 . . ?
C8 C7 H7A 110.1 . . ?
O4 C7 H7B 110.1 . . ?
C8 C7 H7B 110.1 . . ?
H7A C7 H7B 108.4 . . ?
O5 C8 C7 108.4(2) . . ?
O5 C8 H8A 110.0 . . ?
C7 C8 H8A 110.0 . . ?
O5 C8 H8B 110.0 . . ?
C7 C8 H8B 110.0 . . ?
H8A C8 H8B 108.4 . . ?
O5 C9 C10 108.3(2) . . ?
O5 C9 H9A 110.0 . . ?
C10 C9 H9A 110.0 . . ?
O5 C9 H9B 110.0 . . ?
C10 C9 H9B 110.0 . . ?
H9A C9 H9B 108.4 . . ?
O6 C10 C9 108.9(2) . . ?
O6 C10 Rb1 56.33(12) . . ?
C9 C10 Rb1 86.95(16) . . ?
O6 C10 H10A 109.9 . . ?
C9 C10 H10A 109.9 . . ?
Rb1 C10 H10A 70.2 . . ?
O6 C10 H10B 109.9 . . ?
C9 C10 H10B 109.9 . . ?
Rb1 C10 H10B 161.9 . . ?
H10A C10 H10B 108.3 . . ?
O6 C11 C12 108.9(2) . . ?
O6 C11 H11A 109.9 . . ?
C12 C11 H11A 109.9 . . ?
O6 C11 H11B 109.9 . . ?
C12 C11 H11B 109.9 . . ?
H11A C11 H11B 108.3 . . ?
O1 C12 C11 108.3(2) . . ?
O1 C12 H12A 110.0 . . ?
C11 C12 H12A 110.0 . . ?
O1 C12 H12B 110.0 . . ?
C11 C12 H12B 110.0 . . ?
H12A C12 H12B 108.4 . . ?
C24 O7 C13 111.3(2) . . ?
C24 O7 Rb2 120.94(14) . . ?
C13 O7 Rb2 122.94(16) . . ?
C14 O8 C15 111.7(2) . . ?
C14 O8 Rb2 100.49(15) . . ?
C15 O8 Rb2 99.48(13) . . ?
C17 O9 C16 110.9(2) . . ?
C17 O9 Rb2 122.56(15) . . ?
C16 O9 Rb2 122.29(15) . . ?
C18 O10 C19 111.2(2) . . ?
C18 O10 Rb2 104.96(16) . . ?
C19 O10 Rb2 102.41(18) . . ?
C20 O11 C21 111.0(2) . . ?
C20 O11 Rb2 122.61(16) . . ?
C21 O11 Rb2 119.62(15) . . ?
C23 O12 C22 110.2(2) . . ?
C23 O12 Rb2 103.75(15) . . ?
C22 O12 Rb2 104.95(15) . . ?
O7 C13 C14 109.1(2) . . ?
O7 C13 H13A 109.9 . . ?
C14 C13 H13A 109.9 . . ?
O7 C13 H13B 109.9 . . ?
C14 C13 H13B 109.9 . . ?
H13A C13 H13B 108.3 . . ?
O8 C14 C13 109.1(2) . . ?
O8 C14 H14A 109.9 . . ?
C13 C14 H14A 109.9 . . ?
O8 C14 H14B 109.9 . . ?
C13 C14 H14B 109.9 . . ?
H14A C14 H14B 108.3 . . ?
O8 C15 C16 108.2(2) . . ?
O8 C15 H15A 110.1 . . ?
C16 C15 H15A 110.1 . . ?
O8 C15 H15B 110.1 . . ?
C16 C15 H15B 110.1 . . ?
H15A C15 H15B 108.4 . . ?
O9 C16 C15 109.1(2) . . ?
O9 C16 H16A 109.9 . . ?
C15 C16 H16A 109.9 . . ?
O9 C16 H16B 109.9 . . ?
C15 C16 H16B 109.9 . . ?
H16A C16 H16B 108.3 . . ?
O9 C17 C18 108.7(2) . . ?
O9 C17 H17A 110.0 . . ?
C18 C17 H17A 110.0 . . ?
O9 C17 H17B 110.0 . . ?
C18 C17 H17B 110.0 . . ?
H17A C17 H17B 108.3 . . ?
O10 C18 C17 108.9(2) . . ?
O10 C18 H18A 109.9 . . ?
C17 C18 H18A 109.9 . . ?
O10 C18 H18B 109.9 . . ?
C17 C18 H18B 109.9 . . ?
H18A C18 H18B 108.3 . . ?
O10 C19 C20 108.6(2) . . ?
O10 C19 H19A 110.0 . . ?
C20 C19 H19A 110.0 . . ?
O10 C19 H19B 110.0 . . ?
C20 C19 H19B 110.0 . . ?
H19A C19 H19B 108.4 . . ?
O11 C20 C19 109.0(2) . . ?
O11 C20 H20A 109.9 . . ?
C19 C20 H20A 109.9 . . ?
O11 C20 H20B 109.9 . . ?
C19 C20 H20B 109.9 . . ?
H20A C20 H20B 108.3 . . ?
O11 C21 C22 109.5(2) . . ?
O11 C21 H21A 109.8 . . ?
C22 C21 H21A 109.8 . . ?
O11 C21 H21B 109.8 . . ?
C22 C21 H21B 109.8 . . ?
H21A C21 H21B 108.2 . . ?
O12 C22 C21 108.7(2) . . ?
O12 C22 H22A 109.9 . . ?
C21 C22 H22A 109.9 . . ?
O12 C22 H22B 109.9 . . ?
C21 C22 H22B 109.9 . . ?
H22A C22 H22B 108.3 . . ?
O12 C23 C24 109.0(2) . . ?
O12 C23 Rb2 54.34(13) . . ?
C24 C23 Rb2 87.03(16) . . ?
O12 C23 H23A 109.9 . . ?
C24 C23 H23A 109.9 . . ?
Rb2 C23 H23A 161.0 . . ?
O12 C23 H23B 109.9 . . ?
C24 C23 H23B 109.9 . . ?
Rb2 C23 H23B 72.3 . . ?
H23A C23 H23B 108.3 . . ?
O7 C24 C23 108.4(2) . . ?
O7 C24 H24A 110.0 . . ?
C23 C24 H24A 110.0 . . ?
O7 C24 H24B 110.0 . . ?
C23 C24 H24B 110.0 . . ?
H24A C24 H24B 108.4 . . ?
Rb1 N1 H4 57(2) . . ?
Rb1 N1 H5 70(2) . . ?
H4 N1 H5 82(3) . . ?
Rb1 N1 H6 158(5) . . ?
H4 N1 H6 102(5) . . ?
H5 N1 H6 102(5) . . ?
Rb2 N2 H2C 109.5 . . ?
Rb2 N2 H2D 109.5 . . ?
H2C N2 H2D 109.5 . . ?
Rb2 N2 H2E 109.5 . . ?
H2C N2 H2E 109.5 . . ?
H2D N2 H2E 109.5 . . ?
Rb2 N3 H7 69(4) . . ?
Rb2 N3 H8 62(3) . . ?
H7 N3 H8 104(5) . . ?
Rb2 N3 H9 82(3) . . ?
H7 N3 H9 110(5) . . ?
H8 N3 H9 116(4) . . ?
Rb2 N4 H4C 109.5 . . ?
Rb2 N4 H4D 109.5 . . ?
H4C N4 H4D 109.5 . . ?
Rb2 N4 H4E 109.5 . . ?
H4C N4 H4E 109.5 . . ?
H4D N4 H4E 109.5 . . ?
H10 N5 H11 111(4) . . ?
H13 N6 H14 89(5) . . ?
H13 N6 H15 108(6) . . ?
H14 N6 H15 94(7) . . ?
H16 N7 H17 101(5) . . ?
H16 N7 H18 140(6) . . ?
H17 N7 H18 108(7) . . ?

loop_
_geom_bond_atom_site_label_1
_geom_bond_atom_site_label_2
_geom_bond_distance
_geom_bond_site_symmetry_2
_geom_bond_publ_flag
Rb1 O3 2.958(2) . ?
Rb1 O5 2.9972(19) . ?
Rb1 O1 3.0335(18) . ?
Rb1 O4 3.078(2) . ?
Rb1 O6 3.1191(19) . ?
Rb1 O2 3.150(2) . ?
Rb1 P3 3.5198(9) . ?
Rb1 N1 3.628(5) . ?
Rb1 P1 3.6288(8) . ?
Rb1 C10 3.678(3) . ?
Rb1 C3 3.721(3) . ?
Rb1 C6 3.738(3) . ?
Rb1 H4 3.21(3) . ?
Rb2 O7 3.0172(19) . ?
Rb2 O11 3.0364(18) . ?
Rb2 O9 3.0485(19) . ?
Rb2 N2 3.060(3) . ?
Rb2 O12 3.115(2) . ?
Rb2 N4 3.157(3) . ?
Rb2 O10 3.218(2) . ?
Rb2 O8 3.2776(19) . ?
Rb2 N3 3.438(3) . ?
Rb2 P2 3.7012(8) . ?
Rb2 C23 3.724(3) . ?
Rb2 H7 3.23(6) . ?
Rb2 H8 3.11(5) . ?
P1 P2 2.2073(11) . ?
P1 H1 1.01(4) . ?
P2 P3 2.1947(11) . ?
P2 H2 1.39(4) . ?
P3 H3 1.46(6) . ?
O1 C12 1.422(4) . ?
O1 C1 1.434(3) . ?
O2 C3 1.424(4) . ?
O2 C2 1.434(4) . ?
O3 C4 1.434(3) . ?
O3 C5 1.436(4) . ?
O4 C6 1.431(4) . ?
O4 C7 1.436(3) . ?
O5 C8 1.430(3) . ?
O5 C9 1.434(3) . ?
O6 C10 1.438(3) . ?
O6 C11 1.438(3) . ?
C1 C2 1.502(4) . ?
C1 H1A 0.9900 . ?
C1 H1B 0.9900 . ?
C2 H2A 0.9900 . ?
C2 H2B 0.9900 . ?
C3 C4 1.495(5) . ?
C3 H3A 0.9900 . ?
C3 H3B 0.9900 . ?
C4 H4A 0.9900 . ?
C4 H4B 0.9900 . ?
C5 C6 1.503(4) . ?
C5 H5A 0.9900 . ?
C5 H5B 0.9900 . ?
C6 H6A 0.9900 . ?
C6 H6B 0.9900 . ?
C7 C8 1.509(4) . ?
C7 H7A 0.9900 . ?
C7 H7B 0.9900 . ?
C8 H8A 0.9900 . ?
C8 H8B 0.9900 . ?
C9 C10 1.508(4) . ?
C9 H9A 0.9900 . ?
C9 H9B 0.9900 . ?
C10 H10A 0.9900 . ?
C10 H10B 0.9900 . ?
C11 C12 1.508(4) . ?
C11 H11A 0.9900 . ?
C11 H11B 0.9900 . ?
C12 H12A 0.9900 . ?
C12 H12B 0.9900 . ?
O7 C24 1.427(3) . ?
O7 C13 1.432(3) . ?
O8 C14 1.425(3) . ?
O8 C15 1.438(3) . ?
O9 C17 1.426(3) . ?
O9 C16 1.437(3) . ?
O10 C18 1.429(4) . ?
O10 C19 1.432(3) . ?
O11 C20 1.427(4) . ?
O11 C21 1.430(4) . ?
O12 C23 1.431(4) . ?
O12 C22 1.437(3) . ?
C13 C14 1.504(4) . ?
C13 H13A 0.9900 . ?
C13 H13B 0.9900 . ?
C14 H14A 0.9900 . ?
C14 H14B 0.9900 . ?
C15 C16 1.492(4) . ?
C15 H15A 0.9900 . ?
C15 H15B 0.9900 . ?
C16 H16A 0.9900 . ?
C16 H16B 0.9900 . ?
C17 C18 1.510(4) . ?
C17 H17A 0.9900 . ?
C17 H17B 0.9900 . ?
C18 H18A 0.9900 . ?
C18 H18B 0.9900 . ?
C19 C20 1.500(5) . ?
C19 H19A 0.9900 . ?
C19 H19B 0.9900 . ?
C20 H20A 0.9900 . ?
C20 H20B 0.9900 . ?
C21 C22 1.512(4) . ?
C21 H21A 0.9900 . ?
C21 H21B 0.9900 . ?
C22 H22A 0.9900 . ?
C22 H22B 0.9900 . ?
C23 C24 1.512(4) . ?
C23 H23A 0.9900 . ?
C23 H23B 0.9900 . ?
C24 H24A 0.9900 . ?
C24 H24B 0.9900 . ?
N1 H4 0.95(3) . ?
N1 H5 0.92(4) . ?
N1 H6 0.86(6) . ?
N2 H2C 0.8446 . ?
N2 H2D 0.8446 . ?
N2 H2E 0.8446 . ?
N3 H7 0.88(6) . ?
N3 H8 0.91(5) . ?
N3 H9 0.98(5) . ?
N4 H4C 0.8206 . ?
N4 H4D 0.8206 . ?
N4 H4E 0.8206 . ?
N5 H10 0.91(4) . ?
N5 H11 0.80(5) . ?
N6 H13 0.83(4) . ?
N6 H14 0.85(5) . ?
N6 H15 0.92(6) . ?
N7 H16 0.95(5) . ?
N7 H17 1.13(6) . ?
N7 H18 1.10(7) . ?

loop_
_geom_hbond_atom_site_label_D
_geom_hbond_atom_site_label_H
_geom_hbond_atom_site_label_A
_geom_hbond_distance_DH
_geom_hbond_distance_HA
_geom_hbond_distance_DA
_geom_hbond_angle_DHA
_geom_hbond_site_symmetry_A
N3 H7 O10 0.88(6) 2.53(6) 3.353(4) 157(5) .
N3 H8 O8 0.91(5) 2.33(5) 3.184(4) 156(5) .
N3 H8 O9 0.91(5) 2.69(5) 3.363(4) 131(4) .
N3 H9 O12 0.98(5) 2.79(5) 3.576(4) 137(4) .
N5 H11 O9 0.80(5) 2.52(5) 3.216(4) 146(4) 1_565
N7 H16 O1 0.95(5) 2.50(6) 3.352(5) 149(5) .
N7 H18 N7 1.10(7) 2.42(8) 3.308(10) 137(7) 2_756
